data_4123235
loop_
_publ_author_name
'Liao, Jia-Yu'
'Shao, Pan-Lin'
'Zhao, Yu'

_publ_section_title
;
 Catalytic Divergent Synthesis of 3H or 1H Pyrroles by [3 + 2] Cyclization
 of Allenoates with Activated Isocyanides.
;
_journal_issue 2
_journal_name_full 'Journal of the American Chemical Society'
_journal_page_first 628
_journal_page_last 631
_journal_paper_doi 10.1021/ja511895q
_journal_volume 137
_journal_year 2015
_chemical_formula_sum 'C24 H27 N O4 S'
_chemical_formula_weight 425.52
_chemical_name_systematic
; 
 ? 
;
_space_group_crystal_system monoclinic
_space_group_IT_number 14
_space_group_name_Hall '-P 2ybc'
_space_group_name_H-M_alt 'P 1 21/c 1'
_symmetry_space_group_name_Hall '-P 2ybc'
_symmetry_space_group_name_H-M 'P 1 21/c 1'
_atom_sites_solution_hydrogens mixed
_audit_creation_method SHELXL-2014
_cell_angle_alpha 90
_cell_angle_beta 100.201(3)
_cell_angle_gamma 90
_cell_formula_units_Z 4
_cell_length_a 24.358(3)
_cell_length_b 8.0579(9)
_cell_length_c 11.2629(13)
_cell_measurement_reflns_used 881
_cell_measurement_temperature 100(2)
_cell_measurement_theta_max 24.13
_cell_measurement_theta_min 2.55
_cell_volume 2175.7(4)
_computing_cell_refinement 'Bruker SAINT'
_computing_data_collection 'Bruker APEX2'
_computing_data_reduction 'Bruker SAINT'
_computing_molecular_graphics 'Bruker SHELXTL'
_computing_publication_material 'Bruker SHELXTL'
_computing_structure_refinement 'SHELXL-2014 (Sheldrick, 2014)'
_computing_structure_solution 'SHELXS-97 (Sheldrick 2008)'
_diffrn_ambient_temperature 100(2)
_diffrn_measured_fraction_theta_full 1.000
_diffrn_measured_fraction_theta_max 0.995
_diffrn_measurement_device_type 'Bruker APEX-II CCD'
_diffrn_measurement_method '\f and \w scans'
_diffrn_radiation_type MoK\a
_diffrn_radiation_wavelength 0.71073
_diffrn_reflns_av_R_equivalents 0.0578
_diffrn_reflns_av_unetI/netI 0.0661
_diffrn_reflns_Laue_measured_fraction_full 1.000
_diffrn_reflns_Laue_measured_fraction_max 0.995
_diffrn_reflns_limit_h_max 27
_diffrn_reflns_limit_h_min -31
_diffrn_reflns_limit_k_max 10
_diffrn_reflns_limit_k_min -10
_diffrn_reflns_limit_l_max 14
_diffrn_reflns_limit_l_min -13
_diffrn_reflns_number 14979
_diffrn_reflns_point_group_measured_fraction_full 1.000
_diffrn_reflns_point_group_measured_fraction_max 0.995
_diffrn_reflns_theta_full 25.242
_diffrn_reflns_theta_max 27.518
_diffrn_reflns_theta_min 1.699
_exptl_absorpt_coefficient_mu 0.179
_exptl_absorpt_correction_T_max 0.7456
_exptl_absorpt_correction_T_min 0.6607
_exptl_absorpt_correction_type multi-scan
_exptl_absorpt_process_details 'Sadabs, (Sheldrick 2012)'
_exptl_crystal_colour Colourless
_exptl_crystal_density_diffrn 1.299
_exptl_crystal_density_meas 'Not Measured'
_exptl_crystal_density_method 'Not Measured'
_exptl_crystal_description Block
_exptl_crystal_F_000 904
_exptl_crystal_size_max 0.260
_exptl_crystal_size_mid 0.200
_exptl_crystal_size_min 0.100
_refine_diff_density_max 0.500
_refine_diff_density_min -0.385
_refine_diff_density_rms 0.072
_refine_ls_extinction_method none
_refine_ls_goodness_of_fit_ref 0.990
_refine_ls_hydrogen_treatment mixed
_refine_ls_matrix_type full
_refine_ls_number_parameters 279
_refine_ls_number_reflns 4999
_refine_ls_number_restraints 0
_refine_ls_restrained_S_all 0.990
_refine_ls_R_factor_all 0.0772
_refine_ls_R_factor_gt 0.0581
_refine_ls_shift/su_max 0.000
_refine_ls_shift/su_mean 0.000
_refine_ls_structure_factor_coef Fsqd
_refine_ls_weighting_details 'w=1/[\s^2^(Fo^2^)+(0.1000P)^2^] where P=(Fo^2^+2Fc^2^)/3'
_refine_ls_weighting_scheme calc
_refine_ls_wR_factor_gt 0.1484
_refine_ls_wR_factor_ref 0.1615
_reflns_Friedel_coverage 0.000
_reflns_number_gt 3895
_reflns_number_total 4999
_reflns_threshold_expression 'I > 2\s(I)'
_cod_data_source_file ja511895q_si_001.cif
_cod_data_source_block E351
_cod_depositor_comments
;
The following automatic conversions were performed:

'_exptl_absorpt_correction_type' value 'Multi-scan' changed to
'multi-scan' according to
/home/saulius/struct/COD-crude-data--automatic-downloads/rss-feeds/ACS/lib/dictionaries/cif_core.dic
dictionary named 'cif_core.dic' version 2.4.2 from 2011-04-26.

Automatic conversion script
Id: cif_fix_values 2935 2014-11-11 08:27:57Z andrius 

 Adding full bibliography for 4123235--4123236.cif.
;
_cod_database_code 4123235
_shelx_space_group_comment
; 
The symmetry employed for this shelxl refinement is uniquely defined 
by the following loop, which should always be used as a source of 
symmetry information in preference to the above space-group names. 
They are only intended as comments. 
;
_shelx_estimated_absorpt_t_min 0.955
_shelx_estimated_absorpt_t_max 0.982
_shelxl_version_number 2014-3

loop_
_space_group_symop_operation_xyz
'x, y, z'
'-x, y+1/2, -z+1/2'
'-x, -y, -z'
'x, -y-1/2, z-1/2'

loop_
_atom_site_label
_atom_site_type_symbol
_atom_site_fract_x
_atom_site_fract_y
_atom_site_fract_z
_atom_site_U_iso_or_equiv
_atom_site_adp_type
_atom_site_occupancy
_atom_site_site_symmetry_order
_atom_site_calc_flag
_atom_site_refinement_flags_posn
_atom_site_refinement_flags_adp
S1 S 0.35647(2) 0.30062(6) 0.23124(5) 0.01280(16) Uani 1 1 d . .
O1 O 0.12327(6) 0.75645(18) 0.28255(13) 0.0146(3) Uani 1 1 d . .
O2 O 0.18363(6) 0.7634(2) 0.15193(14) 0.0195(4) Uani 1 1 d . .
O3 O 0.35240(6) 0.3712(2) 0.11171(13) 0.0192(4) Uani 1 1 d . .
O4 O 0.34090(6) 0.13043(19) 0.24225(15) 0.0193(4) Uani 1 1 d . .
N1 N 0.30597(7) 0.3817(2) 0.42027(17) 0.0142(4) Uani 1 1 d . .
H1N H 0.3189(12) 0.290(4) 0.466(3) 0.035(8) Uiso 1 1 d . .
C1 C 0.17883(9) 1.0899(3) 0.4658(2) 0.0191(5) Uani 1 1 d . .
H1 H 0.1839 1.0139 0.5313 0.023 Uiso 1 1 calc R U
C2 C 0.14141(10) 1.2205(3) 0.4640(2) 0.0209(5) Uani 1 1 d . .
H2 H 0.1206 1.2319 0.5273 0.025 Uiso 1 1 calc R U
C3 C 0.13442(9) 1.3341(3) 0.3701(2) 0.0171(5) Uani 1 1 d . .
H3 H 0.1093 1.4244 0.3693 0.021 Uiso 1 1 calc R U
C4 C 0.16443(9) 1.3149(3) 0.2777(2) 0.0158(5) Uani 1 1 d . .
H4 H 0.1601 1.3931 0.2136 0.019 Uiso 1 1 calc R U
C5 C 0.20092(9) 1.1818(3) 0.2778(2) 0.0158(5) Uani 1 1 d . .
H5 H 0.2204 1.1680 0.2125 0.019 Uiso 1 1 calc R U
C6 C 0.20897(9) 1.0689(3) 0.37274(19) 0.0148(5) Uani 1 1 d . .
C7 C 0.24876(9) 0.9244(3) 0.3735(2) 0.0159(5) Uani 1 1 d . .
H7A H 0.2771 0.9287 0.4483 0.019 Uiso 1 1 calc R U
H7B H 0.2684 0.9351 0.3041 0.019 Uiso 1 1 calc R U
C8 C 0.21885(9) 0.7553(3) 0.36657(19) 0.0131(4) Uani 1 1 d . .
H8 H 0.2004 0.7432 0.4387 0.016 Uiso 1 1 calc R U
C9 C 0.17391(9) 0.7573(3) 0.2535(2) 0.0134(4) Uani 1 1 d . .
C10 C 0.07276(9) 0.7803(3) 0.1905(2) 0.0164(5) Uani 1 1 d . .
C11 C 0.02700(10) 0.7831(3) 0.2658(2) 0.0268(6) Uani 1 1 d . .
H11A H 0.0274 0.6787 0.3106 0.040 Uiso 1 1 calc R U
H11B H -0.0092 0.7962 0.2127 0.040 Uiso 1 1 calc R U
H11C H 0.0332 0.8761 0.3226 0.040 Uiso 1 1 calc R U
C12 C 0.07573(9) 0.9457(3) 0.1272(2) 0.0221(5) Uani 1 1 d . .
H12A H 0.0835 1.0343 0.1874 0.033 Uiso 1 1 calc R U
H12B H 0.0400 0.9675 0.0741 0.033 Uiso 1 1 calc R U
H12C H 0.1056 0.9418 0.0792 0.033 Uiso 1 1 calc R U
C13 C 0.06461(10) 0.6354(3) 0.1027(2) 0.0238(5) Uani 1 1 d . .
H13A H 0.0935 0.6385 0.0523 0.036 Uiso 1 1 calc R U
H13B H 0.0278 0.6435 0.0514 0.036 Uiso 1 1 calc R U
H13C H 0.0673 0.5309 0.1479 0.036 Uiso 1 1 calc R U
C14 C 0.27096(8) 0.4962(3) 0.4537(2) 0.0144(4) Uani 1 1 d . .
H14 H 0.2573 0.4962 0.5276 0.017 Uiso 1 1 calc R U
C15 C 0.25847(8) 0.6119(3) 0.36415(19) 0.0138(4) Uani 1 1 d . .
C16 C 0.28778(8) 0.5671(3) 0.2711(2) 0.0147(5) Uani 1 1 d . .
H16 H 0.2878 0.6248 0.1976 0.018 Uiso 1 1 calc R U
C17 C 0.31631(8) 0.4229(3) 0.30837(19) 0.0127(4) Uani 1 1 d . .
C18 C 0.42623(9) 0.3185(3) 0.3063(2) 0.0138(4) Uani 1 1 d . .
C19 C 0.44376(9) 0.2257(3) 0.4098(2) 0.0194(5) Uani 1 1 d . .
H19 H 0.4179 0.1599 0.4433 0.023 Uiso 1 1 calc R U
C20 C 0.49933(10) 0.2304(3) 0.4635(2) 0.0219(5) Uani 1 1 d . .
H20 H 0.5113 0.1688 0.5353 0.026 Uiso 1 1 calc R U
C21 C 0.53797(9) 0.3225(3) 0.4151(2) 0.0205(5) Uani 1 1 d . .
C22 C 0.51921(10) 0.4175(3) 0.3131(2) 0.0235(5) Uani 1 1 d . .
H22 H 0.5450 0.4838 0.2798 0.028 Uiso 1 1 calc R U
C23 C 0.46341(9) 0.4170(3) 0.2590(2) 0.0191(5) Uani 1 1 d . .
H23 H 0.4509 0.4839 0.1900 0.023 Uiso 1 1 calc R U
C24 C 0.59894(10) 0.3159(3) 0.4698(3) 0.0341(7) Uani 1 1 d . .
H24A H 0.6130 0.2029 0.4631 0.051 Uiso 1 1 calc R U
H24B H 0.6039 0.3475 0.5551 0.051 Uiso 1 1 calc R U
H24C H 0.6197 0.3930 0.4270 0.051 Uiso 1 1 calc R U

loop_
_atom_site_aniso_label
_atom_site_aniso_U_11
_atom_site_aniso_U_22
_atom_site_aniso_U_33
_atom_site_aniso_U_23
_atom_site_aniso_U_13
_atom_site_aniso_U_12
S1 0.0118(3) 0.0126(3) 0.0139(3) -0.0023(2) 0.0020(2) 0.00188(19)
O1 0.0129(8) 0.0161(8) 0.0130(8) 0.0003(6) -0.0023(6) 0.0021(6)
O2 0.0163(8) 0.0261(9) 0.0163(9) -0.0022(7) 0.0034(6) 0.0021(7)
O3 0.0195(8) 0.0249(9) 0.0128(8) -0.0015(6) 0.0021(6) 0.0027(7)
O4 0.0155(8) 0.0138(8) 0.0290(9) -0.0049(7) 0.0054(6) -0.0009(6)
N1 0.0122(9) 0.0153(10) 0.0147(9) -0.0018(7) 0.0013(7) 0.0002(7)
C1 0.0277(12) 0.0133(11) 0.0155(11) 0.0035(9) 0.0018(9) 0.0024(9)
C2 0.0291(13) 0.0192(12) 0.0159(12) -0.0006(9) 0.0082(10) 0.0052(10)
C3 0.0188(11) 0.0129(11) 0.0182(12) 0.0005(9) -0.0007(9) 0.0013(9)
C4 0.0197(11) 0.0128(11) 0.0129(11) 0.0021(8) -0.0026(8) -0.0035(9)
C5 0.0167(11) 0.0160(11) 0.0139(11) -0.0036(8) 0.0002(8) -0.0044(9)
C6 0.0159(10) 0.0115(10) 0.0154(11) -0.0041(8) -0.0015(8) -0.0029(8)
C7 0.0147(10) 0.0149(11) 0.0169(11) -0.0041(9) -0.0003(8) -0.0002(8)
C8 0.0110(10) 0.0155(11) 0.0125(11) -0.0002(8) 0.0011(8) 0.0039(8)
C9 0.0155(11) 0.0089(10) 0.0146(11) -0.0032(8) -0.0003(8) 0.0011(8)
C10 0.0097(10) 0.0192(11) 0.0184(12) 0.0009(9) -0.0027(9) 0.0015(8)
C11 0.0172(12) 0.0362(15) 0.0269(14) 0.0011(11) 0.0036(10) -0.0010(10)
C12 0.0182(11) 0.0185(12) 0.0262(13) 0.0040(10) -0.0056(9) 0.0041(9)
C13 0.0202(12) 0.0217(12) 0.0256(13) -0.0059(10) -0.0064(10) -0.0036(10)
C14 0.0099(10) 0.0159(11) 0.0170(11) -0.0055(8) 0.0014(8) 0.0004(8)
C15 0.0100(10) 0.0149(11) 0.0153(11) -0.0044(8) -0.0013(8) 0.0005(8)
C16 0.0120(10) 0.0153(11) 0.0151(11) 0.0006(8) -0.0018(8) -0.0007(8)
C17 0.0104(10) 0.0132(10) 0.0139(10) -0.0021(8) 0.0007(8) -0.0002(8)
C18 0.0130(10) 0.0126(10) 0.0167(11) -0.0025(8) 0.0051(8) 0.0015(8)
C19 0.0153(11) 0.0221(12) 0.0219(12) 0.0034(10) 0.0065(9) 0.0011(9)
C20 0.0193(12) 0.0285(13) 0.0169(12) 0.0002(10) 0.0007(9) 0.0051(10)
C21 0.0166(11) 0.0161(11) 0.0276(13) -0.0115(10) 0.0008(9) 0.0002(9)
C22 0.0189(11) 0.0188(12) 0.0331(14) -0.0003(10) 0.0051(10) -0.0072(9)
C23 0.0213(11) 0.0154(11) 0.0208(12) 0.0053(9) 0.0040(9) -0.0014(9)
C24 0.0201(13) 0.0309(15) 0.0466(18) -0.0134(13) -0.0075(12) -0.0021(11)

loop_
_atom_type_symbol
_atom_type_description
_atom_type_scat_dispersion_real
_atom_type_scat_dispersion_imag
_atom_type_scat_source
C C 0.0033 0.0016 'International Tables Vol C Tables 4.2.6.8 and 6.1.1.4'
H H 0.0000 0.0000 'International Tables Vol C Tables 4.2.6.8 and 6.1.1.4'
N N 0.0061 0.0033 'International Tables Vol C Tables 4.2.6.8 and 6.1.1.4'
O O 0.0106 0.0060 'International Tables Vol C Tables 4.2.6.8 and 6.1.1.4'
S S 0.1246 0.1234 'International Tables Vol C Tables 4.2.6.8 and 6.1.1.4'

loop_
_geom_angle_atom_site_label_1
_geom_angle_atom_site_label_2
_geom_angle_atom_site_label_3
_geom_angle
O4 S1 O3 118.70(10)
O4 S1 C17 108.66(10)
O3 S1 C17 106.97(10)
O4 S1 C18 106.48(9)
O3 S1 C18 108.34(10)
C17 S1 C18 107.20(10)
C9 O1 C10 121.40(17)
C14 N1 C17 108.57(18)
C2 C1 C6 120.9(2)
C3 C2 C1 120.2(2)
C4 C3 C2 119.4(2)
C3 C4 C5 120.6(2)
C6 C5 C4 120.4(2)
C5 C6 C1 118.6(2)
C5 C6 C7 120.7(2)
C1 C6 C7 120.7(2)
C6 C7 C8 112.55(17)
C15 C8 C9 111.10(17)
C15 C8 C7 112.33(17)
C9 C8 C7 107.22(17)
O2 C9 O1 125.3(2)
O2 C9 C8 123.9(2)
O1 C9 C8 110.73(19)
O1 C10 C11 102.36(18)
O1 C10 C12 109.96(17)
C11 C10 C12 110.53(19)
O1 C10 C13 110.71(17)
C11 C10 C13 110.55(19)
C12 C10 C13 112.3(2)
N1 C14 C15 109.1(2)
C14 C15 C16 107.28(19)
C14 C15 C8 124.6(2)
C16 C15 C8 128.07(19)
C17 C16 C15 106.37(19)
N1 C17 C16 108.61(19)
N1 C17 S1 122.53(16)
C16 C17 S1 128.79(17)
C23 C18 C19 120.6(2)
C23 C18 S1 120.28(17)
C19 C18 S1 119.05(17)
C20 C19 C18 119.0(2)
C19 C20 C21 121.6(2)
C20 C21 C22 118.3(2)
C20 C21 C24 120.7(2)
C22 C21 C24 121.0(2)
C23 C22 C21 121.0(2)
C18 C23 C22 119.4(2)

loop_
_geom_bond_atom_site_label_1
_geom_bond_atom_site_label_2
_geom_bond_distance
S1 O4 1.4341(16)
S1 O3 1.4487(16)
S1 C17 1.727(2)
S1 C18 1.764(2)
O1 C9 1.331(3)
O1 C10 1.474(2)
O2 C9 1.209(3)
N1 C14 1.354(3)
N1 C17 1.369(3)
C1 C2 1.390(3)
C1 C6 1.392(3)
C2 C3 1.386(3)
C3 C4 1.383(3)
C4 C5 1.393(3)
C5 C6 1.391(3)
C6 C7 1.514(3)
C7 C8 1.541(3)
C8 C15 1.509(3)
C8 C9 1.525(3)
C10 C11 1.515(3)
C10 C12 1.519(3)
C10 C13 1.520(3)
C14 C15 1.367(3)
C15 C16 1.415(3)
C16 C17 1.381(3)
C18 C23 1.380(3)
C18 C19 1.387(3)
C19 C20 1.382(3)
C20 C21 1.384(4)
C21 C22 1.389(3)
C21 C24 1.505(3)
C22 C23 1.387(3)

loop_
_geom_hbond_atom_site_label_D
_geom_hbond_atom_site_label_H
_geom_hbond_atom_site_label_A
_geom_hbond_distance_DH
_geom_hbond_distance_HA
_geom_hbond_distance_DA
_geom_hbond_angle_DHA
_geom_hbond_site_symmetry_A
N1 H1N O3 0.92(3) 2.14(3) 3.036(2) 164(3) 4_566
